data_7227227
loop_
_publ_author_name
'Luo, Hua-Ying'
'Li, Jin-Yu'
'Li, Yue'
'Zhang, Li'
'Li, Jin-Yao'
'jia, dianzeng'
'Xu, Guan-Cheng'

_publ_section_title
;
 Cadmium(II) complexes with 4-acyl pyrazolone derivative and co-ligands:
 crystal structure and antitumor activity
;
_journal_name_full 'RSC Adv.'
_journal_paper_doi 10.1039/C6RA23938B
_journal_year 2016
_chemical_formula_sum 'C47 H44 Cd Cl2 N8 O7 S2'
_chemical_formula_weight 1080.32
_chemical_name_systematic
; 
 ? 
;
_space_group_IT_number 15
_symmetry_cell_setting monoclinic
_symmetry_space_group_name_Hall '-C 2yc'
_symmetry_space_group_name_H-M 'C 1 2/c 1'
_atom_sites_solution_hydrogens geom
_atom_sites_solution_primary direct
_atom_sites_solution_secondary difmap
_audit_creation_method SHELXL-97
_audit_update_record
;
2016-09-25 deposited with the CCDC.
2016-12-01 downloaded from the CCDC.
;
_cell_angle_alpha 90.00
_cell_angle_beta 100.0690(10)
_cell_angle_gamma 90.00
_cell_formula_units_Z 4
_cell_length_a 28.215(2)
_cell_length_b 9.7235(8)
_cell_length_c 17.3731(14)
_cell_measurement_reflns_used 7564
_cell_measurement_temperature 120(2)
_cell_measurement_theta_max 27.5434
_cell_measurement_theta_min 2.3813
_cell_volume 4692.9(6)
_computing_cell_refinement 'Bruker SMART APEX II'
_computing_data_collection 'Bruker SMART APEX II'
_computing_data_reduction 'Bruker SAINT'
_computing_molecular_graphics 'Bruker SHELXTL'
_computing_publication_material 'Bruker SHELXTL'
_computing_structure_refinement 'SHELXL-97 (Sheldrick, 1997)'
_computing_structure_solution 'SHELXS-97 (Sheldrick, 1990)'
_diffrn_ambient_temperature 120(2)
_diffrn_measured_fraction_theta_full 0.976
_diffrn_measured_fraction_theta_max 0.976
_diffrn_measurement_device_type 'Bruker APEX-II CCD'
_diffrn_measurement_method 'phi and omega scans'
_diffrn_radiation_monochromator graphite
_diffrn_radiation_source 'fine-focus sealed tube'
_diffrn_radiation_type MoK\a
_diffrn_radiation_wavelength 0.71073
_diffrn_reflns_av_R_equivalents 0.0310
_diffrn_reflns_av_sigmaI/netI 0.0449
_diffrn_reflns_limit_h_max 28
_diffrn_reflns_limit_h_min -33
_diffrn_reflns_limit_k_max 11
_diffrn_reflns_limit_k_min -11
_diffrn_reflns_limit_l_max 19
_diffrn_reflns_limit_l_min -20
_diffrn_reflns_number 11142
_diffrn_reflns_theta_full 25.00
_diffrn_reflns_theta_max 25.00
_diffrn_reflns_theta_min 1.47
_exptl_absorpt_coefficient_mu 0.729
_exptl_absorpt_correction_T_max 0.8503
_exptl_absorpt_correction_T_min 0.8110
_exptl_absorpt_correction_type multi-scan
_exptl_absorpt_process_details sadabs
_exptl_crystal_colour yellow
_exptl_crystal_density_diffrn 1.529
_exptl_crystal_density_method 'not measured'
_exptl_crystal_description block
_exptl_crystal_F_000 2208
_exptl_crystal_size_max 0.30
_exptl_crystal_size_mid 0.26
_exptl_crystal_size_min 0.23
_refine_diff_density_max 3.284
_refine_diff_density_min -2.384
_refine_diff_density_rms 0.222
_refine_ls_extinction_method none
_refine_ls_goodness_of_fit_ref 1.092
_refine_ls_hydrogen_treatment mixed
_refine_ls_matrix_type full
_refine_ls_number_parameters 316
_refine_ls_number_reflns 4041
_refine_ls_number_restraints 543
_refine_ls_restrained_S_all 1.039
_refine_ls_R_factor_all 0.0732
_refine_ls_R_factor_gt 0.0677
_refine_ls_shift/su_max 0.002
_refine_ls_shift/su_mean 0.000
_refine_ls_structure_factor_coef Fsqd
_refine_ls_weighting_details 'calc w=1/[\s^2^(Fo^2^)+(0.0642P)^2^+295.7301P] where P=(Fo^2^+2Fc^2^)/3'
_refine_ls_weighting_scheme calc
_refine_ls_wR_factor_gt 0.2191
_refine_ls_wR_factor_ref 0.2289
_reflns_number_gt 3656
_reflns_number_total 4041
_reflns_threshold_expression >2sigma(I)
_cod_data_source_file c6ra23938b2.cif
_cod_data_source_block CdHLMeOH
_cod_original_sg_symbol_H-M C2/c
_cod_database_code 7227227

loop_
_symmetry_equiv_pos_as_xyz
'x, y, z'
'-x, y, -z+1/2'
'x+1/2, y+1/2, z'
'-x+1/2, y+1/2, -z+1/2'
'-x, -y, -z'
'x, -y, z-1/2'
'-x+1/2, -y+1/2, -z'
'x+1/2, -y+1/2, z-1/2'

loop_
_atom_site_label
_atom_site_type_symbol
_atom_site_fract_x
_atom_site_fract_y
_atom_site_fract_z
_atom_site_U_iso_or_equiv
_atom_site_adp_type
_atom_site_occupancy
_atom_site_symmetry_multiplicity
_atom_site_calc_flag
_atom_site_refinement_flags
Cl1 Cl -0.20276(5) 0.41607(18) 0.12257(10) 0.0329(4) Uani 1 1 d .
S1 S 0.18806(5) 0.78200(16) 0.29136(9) 0.0244(4) Uani 1 1 d .
Cd1 Cd 0.0000 0.70624(5) 0.2500 0.00612(11) Uani 1 2 d SU
N1 N 0.07688(14) 0.1927(4) 0.0372(2) 0.0108(10) Uani 1 1 d .
O1 O 0.11676(13) 0.3231(4) 0.1406(2) 0.0162(9) Uani 1 1 d .
C1 C 0.12010(18) 0.0676(5) -0.0501(3) 0.0146(9) Uani 1 1 d U
H1A H 0.1016 0.1108 -0.0929 0.018 Uiso 1 1 calc RU
N2 N 0.03077(14) 0.1754(4) -0.0051(2) 0.0094(10) Uani 1 1 d .
O2 O 0.08179(12) 0.7440(4) 0.2590(2) 0.0125(8) Uani 1 1 d .
C2 C 0.15412(19) -0.0299(6) -0.0609(3) 0.0200(10) Uani 1 1 d U
H2A H 0.1584 -0.0521 -0.1113 0.024 Uiso 1 1 calc RU
N3 N 0.03234(13) 0.5416(4) 0.1757(2) 0.0056(5) Uani 1 1 d U
O3 O 0.00588(11) 0.8853(3) 0.33869(17) 0.0085(4) Uani 1 1 d DU
H3WA H 0.0161(13) 0.872(4) 0.3877(5) 0.024(4) Uiso 1 1 d DU
C3 C 0.18167(19) -0.0943(6) 0.0022(3) 0.0195(10) Uani 1 1 d U
H3A H 0.2041 -0.1605 -0.0058 0.023 Uiso 1 1 calc RU
N4 N 0.08203(14) 0.5560(4) 0.1801(2) 0.0080(5) Uani 1 1 d U
H4B H 0.0981 0.5006 0.1558 0.010 Uiso 1 1 calc RU
O4 O 0.2062(3) 0.3590(9) 0.0718(5) 0.031(2) Uani 0.50 1 d P
H4WA H 0.1791 0.3302 0.0875 0.037 Uiso 0.50 1 d PRU
C4 C 0.17590(19) -0.0601(6) 0.0775(3) 0.0202(10) Uani 1 1 d U
H4A H 0.1946 -0.1030 0.1202 0.024 Uiso 1 1 calc RU
C5 C 0.14223(18) 0.0380(5) 0.0892(3) 0.0151(9) Uani 1 1 d U
H5A H 0.1386 0.0622 0.1397 0.018 Uiso 1 1 calc RU
C6 C 0.11390(18) 0.1000(5) 0.0250(3) 0.0126(9) Uani 1 1 d U
C7 C 0.07844(18) 0.2909(5) 0.0949(3) 0.0114(9) Uani 1 1 d U
C8 C 0.02979(17) 0.3391(5) 0.0876(3) 0.0114(9) Uani 1 1 d U
C9 C 0.00286(17) 0.2621(5) 0.0241(3) 0.0097(9) Uani 1 1 d U
C10 C -0.04961(17) 0.2649(5) -0.0119(3) 0.0110(5) Uani 1 1 d U
H10A H -0.0557 0.1984 -0.0533 0.017 Uiso 1 1 calc RU
H10B H -0.0580 0.3549 -0.0326 0.017 Uiso 1 1 calc RU
H10C H -0.0686 0.2432 0.0272 0.017 Uiso 1 1 calc RU
C11 C 0.01044(17) 0.4433(5) 0.1345(3) 0.0090(5) Uani 1 1 d U
C12 C -0.04277(17) 0.4394(5) 0.1334(3) 0.0104(8) Uani 1 1 d U
C13 C -0.06268(18) 0.3331(5) 0.1713(3) 0.0122(9) Uani 1 1 d U
H13A H -0.0429 0.2655 0.1978 0.015 Uiso 1 1 calc RU
C14 C -0.11187(19) 0.3282(6) 0.1696(3) 0.0154(10) Uani 1 1 d U
H14A H -0.1252 0.2596 0.1964 0.019 Uiso 1 1 calc RU
C15 C -0.14081(19) 0.4263(6) 0.1277(3) 0.0167(10) Uani 1 1 d U
C16 C -0.12217(19) 0.5331(6) 0.0895(3) 0.0173(10) Uani 1 1 d U
H16A H -0.1422 0.5986 0.0616 0.021 Uiso 1 1 calc RU
C17 C -0.07269(18) 0.5393(5) 0.0942(3) 0.0145(9) Uani 1 1 d U
H17A H -0.0593 0.6120 0.0706 0.017 Uiso 1 1 calc RU
C18 C 0.10360(17) 0.6593(5) 0.2236(3) 0.0099(5) Uani 1 1 d U
C19 C 0.15573(18) 0.6692(5) 0.2267(3) 0.0138(10) Uani 1 1 d U
C20 C 0.18485(18) 0.5972(6) 0.1842(3) 0.0181(11) Uani 1 1 d U
H20A H 0.1738 0.5319 0.1462 0.022 Uiso 1 1 calc RU
C21 C 0.2338(2) 0.6368(6) 0.2066(4) 0.0233(11) Uani 1 1 d U
H21A H 0.2588 0.5996 0.1846 0.028 Uiso 1 1 calc RU
C22 C 0.2405(2) 0.7340(6) 0.2633(4) 0.0243(12) Uani 1 1 d U
H22A H 0.2704 0.7704 0.2845 0.029 Uiso 1 1 calc RU
C23 C -0.0284(2) 0.9942(5) 0.3295(3) 0.0162(13) Uani 1 1 d .
H23A H -0.0202 1.0589 0.3715 0.024 Uiso 1 1 calc RU
H23B H -0.0599 0.9574 0.3303 0.024 Uiso 1 1 calc RU
H23C H -0.0282 1.0398 0.2805 0.024 Uiso 1 1 calc RU
C24 C 0.2302(4) 0.2705(12) 0.0251(7) 0.0202(14) Uani 0.50 1 d PU
H24A H 0.2582 0.3167 0.0136 0.030 Uiso 0.50 1 d PRU
H24B H 0.2397 0.1872 0.0533 0.030 Uiso 0.50 1 d PRU
H24C H 0.2090 0.2487 -0.0228 0.030 Uiso 0.50 1 d PRU

loop_
_atom_site_aniso_label
_atom_site_aniso_U_11
_atom_site_aniso_U_22
_atom_site_aniso_U_33
_atom_site_aniso_U_23
_atom_site_aniso_U_13
_atom_site_aniso_U_12
Cl1 0.0123(6) 0.0443(9) 0.0437(8) -0.0168(7) 0.0087(6) -0.0091(6)
S1 0.0172(6) 0.0268(7) 0.0288(7) -0.0082(6) 0.0030(6) -0.0076(6)
Cd1 0.0095(2) 0.0071(2) 0.0015(2) 0.000 0.00020(16) 0.000
N1 0.0095(18) 0.0089(19) 0.014(2) -0.0046(17) 0.0024(16) 0.0015(16)
O1 0.0124(16) 0.0135(17) 0.0205(19) -0.0053(15) -0.0033(15) 0.0036(15)
C1 0.0147(16) 0.0147(17) 0.0141(17) -0.0020(16) 0.0015(15) 0.0008(16)
N2 0.0127(19) 0.011(2) 0.0038(18) 0.0002(16) -0.0004(16) -0.0008(17)
O2 0.0136(16) 0.0096(16) 0.0145(17) -0.0040(14) 0.0028(14) -0.0013(14)
C2 0.0202(18) 0.0199(19) 0.0205(19) -0.0095(17) 0.0057(16) -0.0004(17)
N3 0.0060(7) 0.0058(7) 0.0050(7) 0.0000(6) 0.0009(6) 0.0002(6)
O3 0.0100(7) 0.0084(6) 0.0070(6) -0.0015(4) 0.0008(5) 0.0008(6)
C3 0.0169(18) 0.0171(18) 0.0245(19) -0.0052(17) 0.0040(17) 0.0033(17)
N4 0.0078(7) 0.0083(7) 0.0077(8) 0.0000(6) 0.0012(6) 0.0002(6)
O4 0.040(5) 0.026(4) 0.030(4) -0.009(4) 0.013(4) -0.004(4)
C4 0.0165(18) 0.0172(18) 0.0258(19) -0.0002(18) 0.0003(17) 0.0012(17)
C5 0.0157(17) 0.0145(17) 0.0155(17) -0.0018(16) 0.0042(15) -0.0001(16)
C6 0.0132(15) 0.0096(15) 0.0148(16) -0.0014(15) 0.0019(14) 0.0001(14)
C7 0.0136(17) 0.0090(17) 0.0120(17) 0.0022(16) 0.0028(15) 0.0016(16)
C8 0.0119(16) 0.0072(16) 0.0149(17) 0.0023(15) 0.0017(15) 0.0004(15)
C9 0.0122(16) 0.0074(16) 0.0102(16) -0.0003(15) 0.0036(14) 0.0001(15)
C10 0.0113(7) 0.0114(8) 0.0104(8) -0.0003(6) 0.0018(6) 0.0001(6)
C11 0.0092(7) 0.0089(7) 0.0089(7) 0.0005(6) 0.0014(6) -0.0001(6)
C12 0.0122(15) 0.0108(15) 0.0088(15) -0.0012(14) 0.0041(14) -0.0006(14)
C13 0.0143(16) 0.0117(16) 0.0103(16) 0.0004(15) 0.0016(14) -0.0020(15)
C14 0.0179(17) 0.0152(18) 0.0147(18) -0.0036(16) 0.0067(16) -0.0058(16)
C15 0.0147(18) 0.0189(19) 0.0172(19) -0.0094(17) 0.0045(16) -0.0038(17)
C16 0.0161(18) 0.0169(18) 0.0182(18) -0.0019(17) 0.0013(16) 0.0001(17)
C17 0.0138(16) 0.0130(16) 0.0171(16) -0.0007(15) 0.0034(15) -0.0011(15)
C18 0.0100(7) 0.0098(7) 0.0097(8) 0.0004(6) 0.0013(6) -0.0002(6)
C19 0.0103(18) 0.0140(19) 0.0152(19) 0.0031(17) -0.0029(16) -0.0013(16)
C20 0.0113(18) 0.018(2) 0.024(2) 0.0004(19) 0.0008(18) -0.0022(18)
C21 0.0144(19) 0.022(2) 0.034(2) 0.004(2) 0.0057(19) 0.0011(19)
C22 0.015(2) 0.025(2) 0.031(2) 0.002(2) -0.002(2) -0.003(2)
C23 0.028(3) 0.009(2) 0.013(2) -0.005(2) 0.006(2) 0.003(2)
C24 0.020(2) 0.018(2) 0.021(2) -0.005(2) 0.002(2) 0.000(2)

loop_
_atom_type_symbol
_atom_type_description
_atom_type_scat_dispersion_real
_atom_type_scat_dispersion_imag
_atom_type_scat_source
C C 0.0033 0.0016 'International Tables Vol C Tables 4.2.6.8 and 6.1.1.4'
H H 0.0000 0.0000 'International Tables Vol C Tables 4.2.6.8 and 6.1.1.4'
Cd Cd -0.8075 1.2024 'International Tables Vol C Tables 4.2.6.8 and 6.1.1.4'
Cl Cl 0.1484 0.1585 'International Tables Vol C Tables 4.2.6.8 and 6.1.1.4'
N N 0.0061 0.0033 'International Tables Vol C Tables 4.2.6.8 and 6.1.1.4'
O O 0.0106 0.0060 'International Tables Vol C Tables 4.2.6.8 and 6.1.1.4'
S S 0.1246 0.1234 'International Tables Vol C Tables 4.2.6.8 and 6.1.1.4'

loop_
_geom_angle_atom_site_label_1
_geom_angle_atom_site_label_2
_geom_angle_atom_site_label_3
_geom_angle
_geom_angle_site_symmetry_1
_geom_angle_site_symmetry_3
C22 S1 C19 91.5(3) . .
O3 Cd1 O3 82.25(16) . 2
O3 Cd1 O2 83.15(12) . .
O3 Cd1 O2 83.12(12) 2 .
O3 Cd1 O2 83.12(12) . 2
O3 Cd1 O2 83.15(12) 2 2
O2 Cd1 O2 161.75(17) . 2
O3 Cd1 N3 153.34(12) . .
O3 Cd1 N3 97.89(12) 2 .
O2 Cd1 N3 70.46(12) . .
O2 Cd1 N3 123.47(12) 2 .
O3 Cd1 N3 97.89(12) . 2
O3 Cd1 N3 153.34(12) 2 2
O2 Cd1 N3 123.47(12) . 2
O2 Cd1 N3 70.46(12) 2 2
N3 Cd1 N3 93.63(19) . 2
C7 N1 N2 112.2(4) . .
C7 N1 C6 128.0(4) . .
N2 N1 C6 119.2(4) . .
C6 C1 C2 119.3(5) . .
C6 C1 H1A 120.4 . .
C2 C1 H1A 120.4 . .
C9 N2 N1 106.6(4) . .
C18 O2 Cd1 115.6(3) . .
C3 C2 C1 120.7(5) . .
C3 C2 H2A 119.6 . .
C1 C2 H2A 119.6 . .
C11 N3 N4 119.0(4) . .
C11 N3 Cd1 128.3(3) . .
N4 N3 Cd1 112.7(3) . .
C23 O3 Cd1 121.1(3) . .
C23 O3 H3WA 109(3) . .
Cd1 O3 H3WA 121(3) . .
C2 C3 C4 119.9(5) . .
C2 C3 H3A 120.1 . .
C4 C3 H3A 120.1 . .
C18 N4 N3 117.3(4) . .
C18 N4 H4B 121.3 . .
N3 N4 H4B 121.3 . .
C24 O4 H4WA 119.7 . .
C5 C4 C3 120.0(5) . .
C5 C4 H4A 120.0 . .
C3 C4 H4A 120.0 . .
C4 C5 C6 119.5(5) . .
C4 C5 H5A 120.3 . .
C6 C5 H5A 120.3 . .
C1 C6 C5 120.6(5) . .
C1 C6 N1 120.2(4) . .
C5 C6 N1 119.2(5) . .
O1 C7 N1 122.9(5) . .
O1 C7 C8 132.4(5) . .
N1 C7 C8 104.7(4) . .
C7 C8 C9 105.5(4) . .
C7 C8 C11 128.4(4) . .
C9 C8 C11 126.1(4) . .
N2 C9 C8 111.0(4) . .
N2 C9 C10 117.6(4) . .
C8 C9 C10 131.3(5) . .
C9 C10 H10A 109.5 . .
C9 C10 H10B 109.5 . .
H10A C10 H10B 109.5 . .
C9 C10 H10C 109.5 . .
H10A C10 H10C 109.5 . .
H10B C10 H10C 109.5 . .
N3 C11 C8 129.4(4) . .
N3 C11 C12 114.1(4) . .
C8 C11 C12 116.5(4) . .
C17 C12 C13 119.4(5) . .
C17 C12 C11 120.8(5) . .
C13 C12 C11 119.9(4) . .
C14 C13 C12 120.0(5) . .
C14 C13 H13A 120.0 . .
C12 C13 H13A 120.0 . .
C15 C14 C13 119.1(5) . .
C15 C14 H14A 120.4 . .
C13 C14 H14A 120.4 . .
C14 C15 C16 122.2(5) . .
C14 C15 Cl1 119.0(4) . .
C16 C15 Cl1 118.8(4) . .
C15 C16 C17 117.9(5) . .
C15 C16 H16A 121.1 . .
C17 C16 H16A 121.1 . .
C12 C17 C16 121.3(5) . .
C12 C17 H17A 119.3 . .
C16 C17 H17A 119.3 . .
O2 C18 N4 123.9(4) . .
O2 C18 C19 121.0(4) . .
N4 C18 C19 115.2(4) . .
C20 C19 C18 129.1(5) . .
C20 C19 S1 112.0(4) . .
C18 C19 S1 118.8(4) . .
C19 C20 C21 110.8(5) . .
C19 C20 H20A 124.6 . .
C21 C20 H20A 124.6 . .
C22 C21 C20 113.2(5) . .
C22 C21 H21A 123.4 . .
C20 C21 H21A 123.4 . .
C21 C22 S1 112.5(4) . .
C21 C22 H22A 123.8 . .
S1 C22 H22A 123.8 . .
O3 C23 H23A 109.5 . .
O3 C23 H23B 109.5 . .
H23A C23 H23B 109.5 . .
O3 C23 H23C 109.5 . .
H23A C23 H23C 109.5 . .
H23B C23 H23C 109.5 . .
O4 C24 C24 155.8(13) . 7
O4 C24 H24A 108.9 . .
C24 C24 H24A 46.9 7 .
O4 C24 H24B 109.6 . .
C24 C24 H24B 84.7 7 .
H24A C24 H24B 109.5 . .
O4 C24 H24C 109.9 . .
C24 C24 H24C 81.9 7 .
H24A C24 H24C 109.4 . .
H24B C24 H24C 109.4 . .

loop_
_geom_bond_atom_site_label_1
_geom_bond_atom_site_label_2
_geom_bond_distance
_geom_bond_site_symmetry_2
Cl1 C15 1.738(5) .
S1 C22 1.703(6) .
S1 C19 1.714(5) .
Cd1 O3 2.312(3) .
Cd1 O3 2.312(3) 2
Cd1 O2 2.315(3) .
Cd1 O2 2.315(3) 2
Cd1 N3 2.340(4) .
Cd1 N3 2.340(4) 2
N1 C7 1.379(7) .
N1 N2 1.388(5) .
N1 C6 1.424(7) .
O1 C7 1.264(6) .
C1 C6 1.382(8) .
C1 C2 1.385(8) .
C1 H1A 0.9300 .
N2 C9 1.315(7) .
O2 C18 1.253(6) .
C2 C3 1.378(8) .
C2 H2A 0.9300 .
N3 C11 1.285(6) .
N3 N4 1.398(5) .
O3 C23 1.425(6) .
O3 H3WA 0.860(8) .
C3 C4 1.388(8) .
C3 H3A 0.9300 .
N4 C18 1.338(6) .
N4 H4B 0.8600 .
O4 C24 1.430(14) .
O4 H4WA 0.8998 .
C4 C5 1.386(8) .
C4 H4A 0.9300 .
C5 C6 1.392(7) .
C5 H5A 0.9300 .
C7 C8 1.435(7) .
C8 C9 1.437(7) .
C8 C11 1.464(7) .
C9 C10 1.503(7) .
C10 H10A 0.9600 .
C10 H10B 0.9600 .
C10 H10C 0.9600 .
C11 C12 1.499(7) .
C12 C17 1.385(7) .
C12 C13 1.396(7) .
C13 C14 1.384(7) .
C13 H13A 0.9300 .
C14 C15 1.378(8) .
C14 H14A 0.9300 .
C15 C16 1.384(8) .
C16 C17 1.385(7) .
C16 H16A 0.9300 .
C17 H17A 0.9300 .
C18 C19 1.465(7) .
C19 C20 1.386(8) .
C20 C21 1.422(7) .
C20 H20A 0.9300 .
C21 C22 1.353(9) .
C21 H21A 0.9300 .
C22 H22A 0.9300 .
C23 H23A 0.9600 .
C23 H23B 0.9600 .
C23 H23C 0.9600 .
C24 C24 1.59(2) 7
C24 H24A 0.9605 .
C24 H24B 0.9599 .
C24 H24C 0.9596 .

loop_
_geom_torsion_atom_site_label_1
_geom_torsion_atom_site_label_2
_geom_torsion_atom_site_label_3
_geom_torsion_atom_site_label_4
_geom_torsion
_geom_torsion_site_symmetry_1
C7 N1 N2 C9 0.6(5) .
C6 N1 N2 C9 172.2(4) .
O3 Cd1 O2 C18 173.9(3) .
O3 Cd1 O2 C18 -103.1(3) 2
O2 Cd1 O2 C18 -144.6(3) 2
N3 Cd1 O2 C18 -2.2(3) .
N3 Cd1 O2 C18 78.9(4) 2
C6 C1 C2 C3 -0.1(8) .
O3 Cd1 N3 C11 171.8(3) .
O3 Cd1 N3 C11 -99.8(4) 2
O2 Cd1 N3 C11 -179.6(4) .
O2 Cd1 N3 C11 -12.8(5) 2
N3 Cd1 N3 C11 56.1(4) 2
O3 Cd1 N3 N4 -7.1(5) .
O3 Cd1 N3 N4 81.3(3) 2
O2 Cd1 N3 N4 1.6(3) .
O2 Cd1 N3 N4 168.3(3) 2
N3 Cd1 N3 N4 -122.8(3) 2
O3 Cd1 O3 C23 51.1(3) 2
O2 Cd1 O3 C23 135.0(4) .
O2 Cd1 O3 C23 -32.9(3) 2
N3 Cd1 O3 C23 143.2(4) .
N3 Cd1 O3 C23 -102.0(3) 2
C1 C2 C3 C4 -0.9(9) .
C11 N3 N4 C18 -179.9(4) .
Cd1 N3 N4 C18 -0.9(5) .
C2 C3 C4 C5 0.4(8) .
C3 C4 C5 C6 1.0(8) .
C2 C1 C6 C5 1.5(8) .
C2 C1 C6 N1 -175.6(5) .
C4 C5 C6 C1 -2.0(8) .
C4 C5 C6 N1 175.2(5) .
C7 N1 C6 C1 -142.5(5) .
N2 N1 C6 C1 47.3(7) .
C7 N1 C6 C5 40.3(8) .
N2 N1 C6 C5 -129.8(5) .
N2 N1 C7 O1 179.8(5) .
C6 N1 C7 O1 9.1(8) .
N2 N1 C7 C8 -0.4(5) .
C6 N1 C7 C8 -171.1(5) .
O1 C7 C8 C9 179.8(5) .
N1 C7 C8 C9 0.1(5) .
O1 C7 C8 C11 -0.7(9) .
N1 C7 C8 C11 179.6(5) .
N1 N2 C9 C8 -0.5(5) .
N1 N2 C9 C10 179.7(4) .
C7 C8 C9 N2 0.3(6) .
C11 C8 C9 N2 -179.2(5) .
C7 C8 C9 C10 -180.0(5) .
C11 C8 C9 C10 0.5(9) .
N4 N3 C11 C8 -1.1(7) .
Cd1 N3 C11 C8 -179.9(4) .
N4 N3 C11 C12 -179.2(4) .
Cd1 N3 C11 C12 1.9(6) .
C7 C8 C11 N3 22.5(9) .
C9 C8 C11 N3 -158.2(5) .
C7 C8 C11 C12 -159.4(5) .
C9 C8 C11 C12 19.9(7) .
N3 C11 C12 C17 70.3(6) .
C8 C11 C12 C17 -108.1(6) .
N3 C11 C12 C13 -110.6(5) .
C8 C11 C12 C13 71.0(6) .
C17 C12 C13 C14 0.0(7) .
C11 C12 C13 C14 -179.2(5) .
C12 C13 C14 C15 2.4(8) .
C13 C14 C15 C16 -2.5(8) .
C13 C14 C15 Cl1 177.6(4) .
C14 C15 C16 C17 0.2(8) .
Cl1 C15 C16 C17 -179.9(4) .
C13 C12 C17 C16 -2.3(8) .
C11 C12 C17 C16 176.8(5) .
C15 C16 C17 C12 2.2(8) .
Cd1 O2 C18 N4 2.7(6) .
Cd1 O2 C18 C19 -178.1(4) .
N3 N4 C18 O2 -1.2(7) .
N3 N4 C18 C19 179.5(4) .
O2 C18 C19 C20 -171.0(5) .
N4 C18 C19 C20 8.2(8) .
O2 C18 C19 S1 9.8(7) .
N4 C18 C19 S1 -170.9(4) .
C22 S1 C19 C20 -0.4(5) .
C22 S1 C19 C18 178.8(4) .
C18 C19 C20 C21 -178.8(5) .
S1 C19 C20 C21 0.4(6) .
C19 C20 C21 C22 -0.1(7) .
C20 C21 C22 S1 -0.3(7) .
C19 S1 C22 C21 0.4(5) .
